data_4069363
loop_
_publ_author_name
'Vicente, Jos\'e'
'Arcas, Aurelia'
'G\'alvez-L\'opez, Mar\'ia-Dolores'
'Jones, Peter G.'
'Bautista, Delia'

_publ_section_title
;
 Mono(2,6-dinitroaryl)platinum(II) and Mono- and
 Bis(2,6-dinitroaryl)platinum(IV) Complexes
;
_journal_issue 12
_journal_name_full Organometallics
_journal_page_first 3501
_journal_paper_doi 10.1021/om9001582
_journal_volume 28
_journal_year 2009
_chemical_formula_sum 'C32 H31 N2 O9 P Pt'
_chemical_formula_weight 813.65
_chemical_name_systematic
;

 ?

;
_space_group_IT_number 2
_symmetry_cell_setting triclinic
_symmetry_space_group_name_Hall '-P 1'
_symmetry_space_group_name_H-M 'P -1'
_atom_sites_solution_hydrogens geom
_atom_sites_solution_primary Patterson
_atom_sites_solution_secondary difmap
_audit_creation_method SHELXL-97
_cell_angle_alpha 87.571(4)
_cell_angle_beta 86.830(4)
_cell_angle_gamma 77.603(4)
_cell_formula_units_Z 2
_cell_length_a 9.4446(6)
_cell_length_b 10.1492(6)
_cell_length_c 16.6855(11)
_cell_measurement_reflns_used 7393
_cell_measurement_temperature 133(2)
_cell_measurement_theta_max 30.5
_cell_measurement_theta_min 2.4
_cell_volume 1558.94(17)
_computing_cell_refinement 'Bruker SAINT'
_computing_data_collection 'Bruker SMART'
_computing_data_reduction 'Bruker SAINT'
_computing_molecular_graphics 'Siemens XP'
_computing_publication_material SHELXL-97
_computing_structure_refinement 'SHELXL-97 (Sheldrick, 1997)'
_computing_structure_solution 'SHELXS-97 (Sheldrick, 1990)'
_diffrn_ambient_temperature 133(2)
_diffrn_detector_area_resol_mean 8.192
_diffrn_measured_fraction_theta_full 0.994
_diffrn_measured_fraction_theta_max 0.994
_diffrn_measurement_device_type 'Bruker SMART 1000 CCD'
_diffrn_measurement_method '\w- & \f-scan'
_diffrn_radiation_monochromator graphite
_diffrn_radiation_source 'fine-focus sealed tube'
_diffrn_radiation_type MoK\a
_diffrn_radiation_wavelength 0.71073
_diffrn_reflns_av_R_equivalents 0.0356
_diffrn_reflns_av_sigmaI/netI 0.0451
_diffrn_reflns_limit_h_max 13
_diffrn_reflns_limit_h_min -13
_diffrn_reflns_limit_k_max 14
_diffrn_reflns_limit_k_min -14
_diffrn_reflns_limit_l_max 23
_diffrn_reflns_limit_l_min -23
_diffrn_reflns_number 32857
_diffrn_reflns_theta_full 30.00
_diffrn_reflns_theta_max 30.03
_diffrn_reflns_theta_min 1.22
_exptl_absorpt_coefficient_mu 4.609
_exptl_absorpt_correction_T_max 0.695
_exptl_absorpt_correction_T_min 0.574
_exptl_absorpt_correction_type multi-scan
_exptl_absorpt_process_details SADABS
_exptl_crystal_colour colourless
_exptl_crystal_density_diffrn 1.733
_exptl_crystal_density_method 'not measured'
_exptl_crystal_description irregular
_exptl_crystal_F_000 804
_exptl_crystal_size_max 0.24
_exptl_crystal_size_mid 0.18
_exptl_crystal_size_min 0.16
_refine_diff_density_max 1.332
_refine_diff_density_min -0.503
_refine_diff_density_rms 0.109
_refine_ls_extinction_method none
_refine_ls_goodness_of_fit_ref 0.963
_refine_ls_hydrogen_treatment 'rigid methyls, others riding'
_refine_ls_matrix_type full
_refine_ls_number_parameters 411
_refine_ls_number_reflns 9071
_refine_ls_number_restraints 79
_refine_ls_restrained_S_all 0.959
_refine_ls_R_factor_all 0.0327
_refine_ls_R_factor_gt 0.0243
_refine_ls_shift/su_max 0.006
_refine_ls_shift/su_mean 0.000
_refine_ls_structure_factor_coef Fsqd
_refine_ls_weighting_details 'calc w=1/[\s^2^(Fo^2^)+(0.0211P)^2^] where P=(Fo^2^+2Fc^2^)/3'
_refine_ls_weighting_scheme calc
_refine_ls_wR_factor_gt 0.0461
_refine_ls_wR_factor_ref 0.0477
_reflns_number_gt 7807
_reflns_number_total 9071
_reflns_threshold_expression >2sigma(I)
_cod_data_source_file om9001582_si_002.cif
_cod_data_source_block ptacac
_cod_database_code 4069363

loop_
_symmetry_equiv_pos_as_xyz
'x, y, z'
'-x, -y, -z'

loop_
_atom_site_label
_atom_site_type_symbol
_atom_site_fract_x
_atom_site_fract_y
_atom_site_fract_z
_atom_site_U_iso_or_equiv
_atom_site_adp_type
_atom_site_occupancy
_atom_site_symmetry_multiplicity
_atom_site_calc_flag
_atom_site_refinement_flags
Pt Pt 0.833978(10) 0.500652(10) 0.194198(6) 0.01734(3) Uani 1 1 d .
P P 0.72758(6) 0.35249(6) 0.26238(4) 0.01748(13) Uani 1 1 d .
N1 N 0.5249(2) 0.6613(2) 0.12481(13) 0.0230(5) Uani 1 1 d .
N2 N 0.8413(2) 0.6776(2) 0.34784(13) 0.0249(5) Uani 1 1 d .
O1 O 0.5962(2) 0.6865(2) 0.06614(12) 0.0473(6) Uani 1 1 d .
O2 O 0.4310(2) 0.5967(2) 0.12335(12) 0.0448(6) Uani 1 1 d .
O3 O 0.32429(18) 0.86499(18) 0.19384(11) 0.0260(4) Uani 1 1 d .
O4 O 0.36914(18) 0.97018(17) 0.34231(11) 0.0265(4) Uani 1 1 d .
O5 O 0.63733(19) 0.88041(18) 0.41002(11) 0.0258(4) Uani 1 1 d .
O6 O 0.9481(2) 0.7135(3) 0.31757(13) 0.0474(6) Uani 1 1 d .
O7 O 0.8416(2) 0.60946(19) 0.41021(12) 0.0332(5) Uani 1 1 d .
O8 O 0.99028(18) 0.33907(18) 0.15619(11) 0.0251(4) Uani 1 1 d .
O9 O 0.93409(18) 0.63485(18) 0.12972(11) 0.0247(4) Uani 1 1 d .
C1 C 1.2029(3) 0.2185(3) 0.09302(18) 0.0363(7) Uani 1 1 d U
H1A H 1.1545 0.1445 0.1091 0.054 Uiso 0.50 1 calc PR
H1B H 1.2914 0.2090 0.1226 0.054 Uiso 0.50 1 calc PR
H1C H 1.2280 0.2154 0.0353 0.054 Uiso 0.50 1 calc PR
H1D H 1.2948 0.2348 0.0689 0.054 Uiso 0.50 1 calc PR
H1E H 1.1579 0.1702 0.0553 0.054 Uiso 0.50 1 calc PR
H1F H 1.2213 0.1639 0.1427 0.054 Uiso 0.50 1 calc PR
C2 C 1.1031(3) 0.3505(3) 0.11152(15) 0.0247(5) Uani 1 1 d U
C3 C 1.1349(3) 0.4691(3) 0.07997(16) 0.0278(6) Uani 1 1 d U
H3 H 1.2234 0.4607 0.0488 0.033 Uiso 1 1 calc R
C4 C 1.0528(3) 0.5998(3) 0.08826(15) 0.0258(6) Uani 1 1 d U
C5 C 1.1048(3) 0.7149(3) 0.04433(17) 0.0337(7) Uani 1 1 d U
H5A H 1.0335 0.7992 0.0533 0.040 Uiso 1 1 calc R
H5B H 1.1163 0.6978 -0.0133 0.040 Uiso 1 1 calc R
H5C H 1.1982 0.7224 0.0644 0.040 Uiso 1 1 calc R
C11 C 0.6871(2) 0.6574(2) 0.23624(14) 0.0178(5) Uani 1 1 d U
C12 C 0.5539(2) 0.7121(2) 0.20200(14) 0.0183(5) Uani 1 1 d U
C13 C 0.4462(2) 0.8142(2) 0.23489(15) 0.0202(5) Uani 1 1 d U
C14 C 0.4706(3) 0.8696(2) 0.30708(15) 0.0207(5) Uani 1 1 d U
C15 C 0.6030(3) 0.8218(2) 0.34273(15) 0.0199(5) Uani 1 1 d U
C16 C 0.7042(2) 0.7199(2) 0.30698(15) 0.0191(5) Uani 1 1 d U
C17 C 0.1912(3) 0.8400(3) 0.23262(19) 0.0385(7) Uani 1 1 d .
H17A H 0.1911 0.7436 0.2311 0.046 Uiso 1 1 calc R
H17B H 0.1080 0.8921 0.2044 0.046 Uiso 1 1 calc R
H17C H 0.1845 0.8673 0.2886 0.046 Uiso 1 1 calc R
C18 C 0.3657(4) 1.1001(3) 0.30496(19) 0.0408(8) Uani 1 1 d .
H18A H 0.4581 1.1265 0.3119 0.049 Uiso 1 1 calc R
H18B H 0.2863 1.1665 0.3298 0.049 Uiso 1 1 calc R
H18C H 0.3503 1.0965 0.2476 0.049 Uiso 1 1 calc R
C19 C 0.5738(3) 0.8340(3) 0.48338(16) 0.0329(6) Uani 1 1 d .
H19A H 0.4685 0.8484 0.4793 0.039 Uiso 1 1 calc R
H19B H 0.5953 0.8845 0.5284 0.039 Uiso 1 1 calc R
H19C H 0.6144 0.7376 0.4925 0.039 Uiso 1 1 calc R
C21 C 0.5435(2) 0.4158(2) 0.30464(14) 0.0185(5) Uani 1 1 d DU
C22 C 0.4191(3) 0.4055(3) 0.26581(16) 0.0236(5) Uani 1 1 d DU
H22 H 0.4278 0.3592 0.2169 0.028 Uiso 1 1 calc R
C23 C 0.2829(3) 0.4628(3) 0.29869(17) 0.0285(6) Uani 1 1 d DU
H23 H 0.1988 0.4560 0.2718 0.034 Uiso 1 1 calc R
C24 C 0.2677(3) 0.5294(3) 0.36979(16) 0.0284(6) Uani 1 1 d DU
H24 H 0.1739 0.5667 0.3924 0.034 Uiso 1 1 calc R
C25 C 0.3901(3) 0.5415(3) 0.40798(16) 0.0261(6) Uani 1 1 d DU
H25 H 0.3801 0.5883 0.4568 0.031 Uiso 1 1 calc R
C26 C 0.5275(3) 0.4860(2) 0.37585(15) 0.0216(5) Uani 1 1 d DU
H26 H 0.6109 0.4959 0.4024 0.026 Uiso 1 1 calc R
C31 C 0.8243(2) 0.2798(2) 0.35055(15) 0.0205(5) Uani 1 1 d DU
C32 C 0.7665(3) 0.1958(3) 0.40556(16) 0.0257(6) Uani 1 1 d DU
H32 H 0.6780 0.1706 0.3955 0.031 Uiso 1 1 calc R
C33 C 0.8381(3) 0.1487(3) 0.47505(17) 0.0308(6) Uani 1 1 d DU
H33 H 0.7987 0.0908 0.5121 0.037 Uiso 1 1 calc R
C34 C 0.9662(3) 0.1856(3) 0.49063(17) 0.0315(6) Uani 1 1 d DU
H34 H 1.0137 0.1547 0.5387 0.038 Uiso 1 1 calc R
C35 C 1.0249(3) 0.2678(3) 0.43606(17) 0.0309(6) Uani 1 1 d DU
H35 H 1.1133 0.2928 0.4465 0.037 Uiso 1 1 calc R
C36 C 0.9552(3) 0.3139(3) 0.36604(16) 0.0252(6) Uani 1 1 d DU
H36 H 0.9970 0.3691 0.3284 0.030 Uiso 1 1 calc R
C41 C 0.7182(2) 0.2129(2) 0.19974(15) 0.0212(5) Uani 1 1 d DU
C42 C 0.7806(3) 0.0789(3) 0.22035(17) 0.0268(6) Uani 1 1 d DU
H42 H 0.8297 0.0582 0.2690 0.032 Uiso 1 1 calc R
C43 C 0.7710(3) -0.0233(3) 0.17042(18) 0.0353(7) Uani 1 1 d DU
H43 H 0.8154 -0.1139 0.1844 0.042 Uiso 1 1 calc R
C44 C 0.6977(3) 0.0045(3) 0.10064(18) 0.0385(7) Uani 1 1 d DU
H44 H 0.6883 -0.0671 0.0678 0.046 Uiso 1 1 calc R
C45 C 0.6378(3) 0.1367(3) 0.07830(17) 0.0349(7) Uani 1 1 d DU
H45 H 0.5891 0.1560 0.0295 0.042 Uiso 1 1 calc R
C46 C 0.6487(3) 0.2410(3) 0.12716(16) 0.0275(6) Uani 1 1 d DU
H46 H 0.6088 0.3318 0.1113 0.033 Uiso 1 1 calc R

loop_
_atom_site_aniso_label
_atom_site_aniso_U_11
_atom_site_aniso_U_22
_atom_site_aniso_U_33
_atom_site_aniso_U_23
_atom_site_aniso_U_13
_atom_site_aniso_U_12
Pt 0.01508(4) 0.01846(5) 0.01824(5) -0.00238(3) 0.00321(3) -0.00371(3)
P 0.0148(3) 0.0183(3) 0.0190(3) -0.0013(3) 0.0013(2) -0.0032(2)
N1 0.0210(10) 0.0236(11) 0.0241(11) 0.0012(10) -0.0049(9) -0.0033(9)
N2 0.0196(10) 0.0273(12) 0.0268(12) -0.0103(10) -0.0020(9) -0.0007(9)
O1 0.0514(14) 0.0763(17) 0.0222(11) -0.0074(11) 0.0072(10) -0.0324(13)
O2 0.0559(14) 0.0564(14) 0.0341(12) -0.0007(11) -0.0099(10) -0.0369(12)
O3 0.0183(8) 0.0286(10) 0.0291(10) 0.0036(8) -0.0037(8) -0.0007(7)
O4 0.0234(9) 0.0219(9) 0.0299(10) -0.0019(8) 0.0057(8) 0.0029(7)
O5 0.0278(9) 0.0265(10) 0.0240(10) -0.0082(8) 0.0008(8) -0.0068(8)
O6 0.0196(10) 0.0829(18) 0.0424(13) 0.0016(12) -0.0014(9) -0.0179(11)
O7 0.0374(11) 0.0321(11) 0.0296(11) -0.0005(9) -0.0122(9) -0.0035(9)
O8 0.0203(9) 0.0276(10) 0.0255(10) -0.0075(8) 0.0074(7) -0.0019(7)
O9 0.0236(9) 0.0264(9) 0.0247(10) -0.0011(8) 0.0049(8) -0.0081(8)
C1 0.0259(14) 0.0449(18) 0.0333(16) -0.0095(14) 0.0050(12) 0.0031(13)
C2 0.0180(12) 0.0372(15) 0.0174(12) -0.0086(12) 0.0002(10) -0.0012(11)
C3 0.0195(12) 0.0419(16) 0.0221(13) -0.0050(12) 0.0061(10) -0.0079(12)
C4 0.0230(13) 0.0398(15) 0.0171(12) -0.0009(12) -0.0023(10) -0.0120(12)
C5 0.0327(15) 0.0451(17) 0.0274(15) 0.0036(14) 0.0006(12) -0.0190(14)
C11 0.0169(11) 0.0165(11) 0.0205(12) 0.0019(10) 0.0027(9) -0.0060(9)
C12 0.0195(11) 0.0184(11) 0.0181(12) 0.0017(10) 0.0001(9) -0.0071(9)
C13 0.0166(11) 0.0188(12) 0.0248(13) 0.0029(11) -0.0005(10) -0.0040(9)
C14 0.0187(11) 0.0187(12) 0.0230(13) 0.0000(10) 0.0053(10) -0.0021(9)
C15 0.0212(12) 0.0188(12) 0.0206(12) -0.0026(10) 0.0029(10) -0.0066(10)
C16 0.0150(11) 0.0193(12) 0.0227(12) 0.0004(10) -0.0004(10) -0.0036(9)
C17 0.0198(13) 0.056(2) 0.0399(18) -0.0018(16) -0.0004(12) -0.0078(13)
C18 0.054(2) 0.0229(14) 0.0400(18) 0.0010(14) 0.0035(15) 0.0013(14)
C19 0.0378(16) 0.0355(16) 0.0234(14) -0.0049(13) 0.0014(12) -0.0032(13)
C21 0.0162(11) 0.0171(11) 0.0217(12) 0.0028(10) 0.0008(9) -0.0033(9)
C22 0.0206(12) 0.0273(13) 0.0240(13) -0.0017(11) 0.0015(10) -0.0081(10)
C23 0.0170(12) 0.0329(15) 0.0352(15) 0.0001(13) -0.0008(11) -0.0046(11)
C24 0.0179(12) 0.0302(14) 0.0332(15) 0.0039(12) 0.0062(11) 0.0006(11)
C25 0.0269(13) 0.0266(14) 0.0214(13) -0.0011(11) 0.0056(11) 0.0001(11)
C26 0.0187(11) 0.0218(12) 0.0237(13) -0.0004(11) -0.0002(10) -0.0034(10)
C31 0.0183(11) 0.0208(12) 0.0206(12) -0.0028(10) 0.0011(10) 0.0001(10)
C32 0.0200(12) 0.0280(14) 0.0284(14) 0.0030(12) -0.0008(11) -0.0042(10)
C33 0.0310(14) 0.0294(14) 0.0283(15) 0.0067(13) 0.0034(12) -0.0006(12)
C34 0.0338(15) 0.0301(15) 0.0269(15) -0.0029(12) -0.0087(12) 0.0040(12)
C35 0.0242(13) 0.0340(15) 0.0343(16) -0.0046(13) -0.0068(12) -0.0039(12)
C36 0.0203(12) 0.0268(13) 0.0280(14) -0.0015(12) -0.0004(11) -0.0039(10)
C41 0.0175(11) 0.0221(12) 0.0251(13) -0.0055(11) 0.0054(10) -0.0075(10)
C42 0.0263(13) 0.0231(13) 0.0298(14) -0.0013(12) 0.0059(11) -0.0047(11)
C43 0.0412(16) 0.0224(14) 0.0426(18) -0.0053(13) 0.0152(14) -0.0109(12)
C44 0.0490(18) 0.0377(17) 0.0356(17) -0.0195(14) 0.0186(14) -0.0259(15)
C45 0.0352(16) 0.0475(18) 0.0259(15) -0.0103(14) 0.0047(12) -0.0174(14)
C46 0.0279(14) 0.0300(14) 0.0252(14) -0.0038(12) 0.0019(11) -0.0080(11)

loop_
_atom_type_symbol
_atom_type_description
_atom_type_scat_dispersion_real
_atom_type_scat_dispersion_imag
_atom_type_scat_source
C C 0.0033 0.0016 'International Tables Vol C Tables 4.2.6.8 and 6.1.1.4'
H H 0.0000 0.0000 'International Tables Vol C Tables 4.2.6.8 and 6.1.1.4'
N N 0.0061 0.0033 'International Tables Vol C Tables 4.2.6.8 and 6.1.1.4'
O O 0.0106 0.0060 'International Tables Vol C Tables 4.2.6.8 and 6.1.1.4'
P P 0.1023 0.0942 'International Tables Vol C Tables 4.2.6.8 and 6.1.1.4'
Pt Pt -1.7033 8.3905 'International Tables Vol C Tables 4.2.6.8 and 6.1.1.4'

loop_
_geom_angle_atom_site_label_1
_geom_angle_atom_site_label_2
_geom_angle_atom_site_label_3
_geom_angle
C11 Pt O8 177.14(8)
C11 Pt O9 88.53(8)
O8 Pt O9 91.90(7)
C11 Pt P 92.46(6)
O8 Pt P 87.14(5)
O9 Pt P 178.94(6)
C41 P C31 106.77(11)
C41 P C21 106.61(11)
C31 P C21 102.32(11)
C41 P Pt 110.51(8)
C31 P Pt 112.93(8)
C21 P Pt 116.91(8)
O1 N1 O2 123.6(2)
O1 N1 C12 117.9(2)
O2 N1 C12 118.5(2)
O6 N2 O7 124.0(2)
O6 N2 C16 117.7(2)
O7 N2 C16 118.3(2)
C13 O3 C17 114.65(19)
C14 O4 C18 113.2(2)
C15 O5 C19 113.25(19)
C2 O8 Pt 123.67(17)
C4 O9 Pt 123.59(17)
O8 C2 C3 126.2(2)
O8 C2 C1 113.8(2)
C3 C2 C1 119.9(2)
C2 C3 C4 127.9(2)
O9 C4 C3 126.6(2)
O9 C4 C5 114.5(2)
C3 C4 C5 118.9(2)
C16 C11 C12 112.6(2)
C16 C11 Pt 122.40(17)
C12 C11 Pt 124.95(18)
C13 C12 C11 125.0(2)
C13 C12 N1 116.6(2)
C11 C12 N1 118.4(2)
O3 C13 C12 119.8(2)
O3 C13 C14 121.1(2)
C12 C13 C14 118.9(2)
O4 C14 C15 119.7(2)
O4 C14 C13 121.6(2)
C15 C14 C13 118.7(2)
O5 C15 C16 119.6(2)
O5 C15 C14 121.0(2)
C16 C15 C14 119.3(2)
C15 C16 C11 125.6(2)
C15 C16 N2 115.5(2)
C11 C16 N2 118.8(2)
C26 C21 C22 118.8(2)
C26 C21 P 118.14(17)
C22 C21 P 122.9(2)
C23 C22 C21 120.0(3)
C24 C23 C22 120.9(2)
C23 C24 C25 119.4(2)
C24 C25 C26 120.7(3)
C25 C26 C21 120.2(2)
C32 C31 C36 118.9(2)
C32 C31 P 121.35(18)
C36 C31 P 119.62(18)
C33 C32 C31 120.1(2)
C34 C33 C32 120.4(2)
C35 C34 C33 119.8(2)
C34 C35 C36 120.2(2)
C35 C36 C31 120.5(2)
C42 C41 C46 118.8(2)
C42 C41 P 122.6(2)
C46 C41 P 118.66(19)
C43 C42 C41 120.2(3)
C44 C43 C42 120.7(3)
C43 C44 C45 120.0(3)
C44 C45 C46 120.1(3)
C45 C46 C41 120.2(3)

loop_
_geom_bond_atom_site_label_1
_geom_bond_atom_site_label_2
_geom_bond_distance
Pt C11 1.996(2)
Pt O8 2.0533(17)
Pt O9 2.0549(16)
Pt P 2.2232(6)
P C41 1.815(3)
P C31 1.820(2)
P C21 1.831(2)
N1 O1 1.207(3)
N1 O2 1.212(3)
N1 C12 1.468(3)
N2 O6 1.221(3)
N2 O7 1.225(3)
N2 C16 1.470(3)
O3 C13 1.365(3)
O3 C17 1.448(3)
O4 C14 1.369(3)
O4 C18 1.429(3)
O5 C15 1.378(3)
O5 C19 1.439(3)
O8 C2 1.289(3)
O9 C4 1.275(3)
C1 C2 1.497(4)
C2 C3 1.379(4)
C3 C4 1.394(4)
C4 C5 1.508(3)
C11 C16 1.397(3)
C11 C12 1.404(3)
C12 C13 1.394(3)
C13 C14 1.401(3)
C14 C15 1.397(3)
C15 C16 1.379(3)
C21 C26 1.396(3)
C21 C22 1.399(3)
C22 C23 1.386(3)
C23 C24 1.376(4)
C24 C25 1.381(4)
C25 C26 1.387(3)
C31 C32 1.395(3)
C31 C36 1.393(3)
C32 C33 1.390(3)
C33 C34 1.381(4)
C34 C35 1.382(4)
C35 C36 1.387(3)
C41 C42 1.398(3)
C41 C46 1.399(3)
C42 C43 1.379(4)
C43 C44 1.375(4)
C44 C45 1.384(4)
C45 C46 1.388(4)

loop_
_geom_hbond_atom_site_label_D
_geom_hbond_atom_site_label_H
_geom_hbond_atom_site_label_A
_geom_hbond_distance_DH
_geom_hbond_distance_HA
_geom_hbond_distance_DA
_geom_hbond_angle_DHA
_geom_hbond_site_symmetry_A
C1 H1D O1 0.98 2.59 3.405(4) 140.4 2_765
C45 H45 O1 0.95 2.66 3.526(4) 152.5 2_665
C5 H5C O2 0.98 2.52 3.376(4) 145.7 1_655
C24 H24 O6 0.95 2.66 3.331(3) 127.7 1_455
